data_1506919
loop_
_publ_author_name
'Kelly, T. Ross'
'Cai, Xiaolu'
'Tu, Bin'
'Elliott, Eric L.'
'Grossmann, Gilles'
'Laurent, Pierre'

_publ_section_title
;
 Asymmetric synthesis of the AB ring system of lactonamycin.
;
_journal_issue 26
_journal_name_full 'Organic letters'
_journal_page_first 4953
_journal_page_last 4956
_journal_paper_doi 10.1021/ol047922h
_journal_volume 6
_journal_year 2004
_chemical_formula_sum 'C11 H14 O8'
_chemical_formula_weight 274.22
_chemical_name_systematic
; 
 ? 
;
_space_group_IT_number 4
_symmetry_space_group_name_Hall 'P 2yb'
_symmetry_space_group_name_H-M 'P 1 21 1'
_atom_sites_solution_hydrogens geom
_atom_sites_solution_primary direct
_atom_sites_solution_secondary difmap
_audit_creation_method SHELXL-97
_cell_angle_alpha 90.00
_cell_angle_beta 99.584(5)
_cell_angle_gamma 90.00
_cell_formula_units_Z 2
_cell_length_a 8.0032(18)
_cell_length_b 10.171(2)
_cell_length_c 8.0938(18)
_cell_measurement_temperature 193(2)
_cell_volume 649.6(2)
_computing_structure_refinement 'SHELXL-97 (Sheldrick, 1997)'
_computing_structure_solution 'SHELXS-97 (Sheldrick, 1990)'
_diffrn_ambient_temperature 193(2)
_diffrn_radiation_monochromator graphite
_diffrn_radiation_source 'fine-focus sealed tube'
_diffrn_radiation_type MoK\a
_diffrn_radiation_wavelength 0.71073
_diffrn_reflns_av_R_equivalents 0.0366
_diffrn_reflns_av_sigmaI/netI 0.0443
_diffrn_reflns_limit_h_max 7
_diffrn_reflns_limit_h_min -9
_diffrn_reflns_limit_k_max 11
_diffrn_reflns_limit_k_min -11
_diffrn_reflns_limit_l_max 9
_diffrn_reflns_limit_l_min -7
_diffrn_reflns_number 2882
_diffrn_reflns_theta_max 24.73
_diffrn_reflns_theta_min 2.55
_exptl_absorpt_coefficient_mu 0.122
_exptl_crystal_density_diffrn 1.402
_exptl_crystal_density_method 'not measured'
_exptl_crystal_F_000 288
_refine_ls_abs_structure_details 'Flack H D (1983), Acta Cryst. A39, 876-881'
_refine_ls_abs_structure_Flack -0.8(10)
_refine_ls_extinction_method none
_refine_ls_goodness_of_fit_ref 0.968
_refine_ls_hydrogen_treatment mixed
_refine_ls_matrix_type full
_refine_ls_number_parameters 228
_refine_ls_number_reflns 1832
_refine_ls_number_restraints 1
_refine_ls_restrained_S_all 0.968
_refine_ls_R_factor_all 0.0333
_refine_ls_R_factor_gt 0.0291
_refine_ls_shift/su_max 0.000
_refine_ls_shift/su_mean 0.000
_refine_ls_structure_factor_coef Fsqd
_refine_ls_weighting_details 'calc w=1/[\s^2^(Fo^2^)+(0.0218P)^2^+0.0000P] where P=(Fo^2^+2Fc^2^)/3'
_refine_ls_weighting_scheme calc
_refine_ls_wR_factor_gt 0.0561
_refine_ls_wR_factor_ref 0.0572
_reflns_number_gt 1657
_reflns_number_total 1832
_reflns_threshold_expression >2sigma(I)
_cod_data_source_file ol047922hsi20041008_035904.cif
_cod_data_source_block 16
_cod_original_cell_volume 649.7(3)
_cod_database_code 1506919

loop_
_symmetry_equiv_pos_as_xyz
'x, y, z'
'-x, y+1/2, -z'

loop_
_atom_site_label
_atom_site_type_symbol
_atom_site_fract_x
_atom_site_fract_y
_atom_site_fract_z
_atom_site_U_iso_or_equiv
_atom_site_adp_type
_atom_site_occupancy
_atom_site_symmetry_multiplicity
_atom_site_calc_flag
O1 O 0.87204(18) 0.58220(15) 0.45684(18) 0.0374(4) Uani 1 1 d
O6 O 0.47309(18) 0.59167(15) 0.50044(19) 0.0349(4) Uani 1 1 d
O3 O 0.77704(17) 0.77428(13) 0.77312(16) 0.0278(3) Uani 1 1 d
O5 O 0.44003(19) 0.77517(16) 0.64828(18) 0.0386(4) Uani 1 1 d
O4 O 0.92835(17) 0.58399(15) 0.83927(18) 0.0335(4) Uani 1 1 d
O2 O 0.8049(2) 0.79394(15) 0.41174(19) 0.0419(4) Uani 1 1 d
O7 O 0.5869(2) 0.53650(16) 0.9027(2) 0.0480(5) Uani 1 1 d
C9 C 0.6666(3) 0.4630(2) 0.8054(3) 0.0331(6) Uani 1 1 d
C4 C 0.7993(3) 0.6953(2) 0.4922(3) 0.0301(5) Uani 1 1 d
O8 O 0.6519(2) 0.34692(16) 0.7871(2) 0.0521(5) Uani 1 1 d
C15 C 0.2915(3) 0.5832(3) 0.4419(4) 0.0450(6) Uani 1 1 d
C6 C 0.5260(3) 0.6917(2) 0.6025(2) 0.0259(5) Uani 1 1 d
C1 C 0.9288(3) 0.7241(2) 0.8734(3) 0.0312(5) Uani 1 1 d
C10 C 0.7848(3) 0.5475(2) 0.7195(3) 0.0279(5) Uani 1 1 d
C5 C 0.7173(3) 0.6808(2) 0.6502(2) 0.0250(5) Uani 1 1 d
C11 C 0.8390(3) 0.4779(2) 0.5710(3) 0.0348(6) Uani 1 1 d
C3 C 1.0835(3) 0.7838(3) 0.8203(4) 0.0430(6) Uani 1 1 d
C2 C 0.9167(4) 0.7468(3) 1.0544(3) 0.0429(6) Uani 1 1 d
C14 C 0.4694(5) 0.4676(4) 0.9929(6) 0.0773(12) Uani 1 1 d
H6 H 1.009(4) 0.713(3) 1.120(3) 0.054(8) Uiso 1 1 d
H2 H 0.251(3) 0.662(3) 0.382(3) 0.054(8) Uiso 1 1 d
H10 H 1.085(3) 0.758(3) 0.704(3) 0.050(7) Uiso 1 1 d
H7 H 0.811(3) 0.707(2) 1.083(3) 0.043(7) Uiso 1 1 d
H8 H 0.909(3) 0.843(3) 1.076(3) 0.059(8) Uiso 1 1 d
H3 H 0.276(3) 0.504(3) 0.359(4) 0.060(8) Uiso 1 1 d
H5 H 0.430(4) 0.533(3) 1.067(4) 0.074(11) Uiso 1 1 d
H1 H 0.243(3) 0.567(3) 0.546(4) 0.068(9) Uiso 1 1 d
H9 H 1.076(3) 0.873(3) 0.838(3) 0.045(7) Uiso 1 1 d
H4 H 0.751(3) 0.419(2) 0.520(3) 0.041(7) Uiso 1 1 d
H13 H 1.181(3) 0.745(3) 0.880(3) 0.055(8) Uiso 1 1 d
H12 H 0.936(4) 0.424(3) 0.605(3) 0.059(8) Uiso 1 1 d
H14 H 0.522(4) 0.405(3) 1.063(4) 0.065(10) Uiso 1 1 d
H15 H 0.362(6) 0.442(5) 0.905(6) 0.142(19) Uiso 1 1 d

loop_
_atom_site_aniso_label
_atom_site_aniso_U_11
_atom_site_aniso_U_22
_atom_site_aniso_U_33
_atom_site_aniso_U_23
_atom_site_aniso_U_13
_atom_site_aniso_U_12
O1 0.0388(9) 0.0412(9) 0.0357(9) -0.0088(8) 0.0164(7) -0.0017(8)
O6 0.0285(8) 0.0315(8) 0.0428(9) -0.0047(8) -0.0001(7) -0.0017(8)
O3 0.0299(8) 0.0258(7) 0.0267(8) -0.0060(7) 0.0019(6) 0.0002(7)
O5 0.0324(9) 0.0389(9) 0.0439(9) -0.0059(8) 0.0045(7) 0.0099(8)
O4 0.0270(8) 0.0315(8) 0.0384(9) -0.0027(7) -0.0050(7) 0.0030(7)
O2 0.0544(11) 0.0392(10) 0.0346(9) 0.0026(8) 0.0147(8) -0.0098(9)
O7 0.0488(10) 0.0440(10) 0.0585(12) 0.0114(8) 0.0301(9) 0.0030(9)
C9 0.0284(13) 0.0330(14) 0.0364(14) 0.0093(11) 0.0006(11) 0.0038(11)
C4 0.0281(12) 0.0340(12) 0.0284(13) -0.0064(11) 0.0053(10) -0.0084(11)
O8 0.0609(13) 0.0298(10) 0.0674(13) 0.0068(9) 0.0154(10) -0.0067(9)
C15 0.0325(13) 0.0374(15) 0.0591(18) 0.0051(15) -0.0098(13) -0.0027(14)
C6 0.0310(11) 0.0238(10) 0.0233(11) 0.0050(10) 0.0062(10) 0.0007(10)
C1 0.0308(13) 0.0328(12) 0.0285(12) -0.0059(9) 0.0007(10) 0.0006(10)
C10 0.0228(11) 0.0299(11) 0.0298(13) -0.0004(9) 0.0007(10) 0.0021(10)
C5 0.0264(11) 0.0247(11) 0.0236(11) -0.0020(9) 0.0030(9) -0.0010(10)
C11 0.0307(14) 0.0302(13) 0.0435(15) -0.0062(12) 0.0060(11) 0.0011(12)
C3 0.0355(15) 0.0470(17) 0.0464(17) -0.0053(15) 0.0066(13) -0.0061(14)
C2 0.0410(16) 0.0549(18) 0.0298(14) -0.0055(12) -0.0030(12) 0.0035(15)
C14 0.069(3) 0.082(3) 0.095(3) 0.046(3) 0.054(3) 0.015(2)

loop_
_atom_type_symbol
_atom_type_description
_atom_type_scat_dispersion_real
_atom_type_scat_dispersion_imag
_atom_type_scat_source
C C 0.0033 0.0016 'International Tables Vol C Tables 4.2.6.8 and 6.1.1.4'
H H 0.0000 0.0000 'International Tables Vol C Tables 4.2.6.8 and 6.1.1.4'
O O 0.0106 0.0060 'International Tables Vol C Tables 4.2.6.8 and 6.1.1.4'

loop_
_geom_angle_atom_site_label_1
_geom_angle_atom_site_label_2
_geom_angle_atom_site_label_3
_geom_angle
C4 O1 C11 110.95(16)
C6 O6 C15 116.37(19)
C5 O3 C1 108.44(14)
C10 O4 C1 111.21(16)
C9 O7 C14 116.1(2)
O8 C9 O7 125.8(2)
O8 C9 C10 123.7(2)
O7 C9 C10 110.43(18)
O2 C4 O1 122.98(19)
O2 C4 C5 126.2(2)
O1 C4 C5 110.79(18)
O5 C6 O6 126.6(2)
O5 C6 C5 125.66(19)
O6 C6 C5 107.72(17)
O3 C1 O4 105.42(16)
O3 C1 C2 108.06(18)
O4 C1 C2 109.8(2)
O3 C1 C3 110.7(2)
O4 C1 C3 108.6(2)
C2 C1 C3 114.0(2)
O4 C10 C11 110.83(18)
O4 C10 C9 109.12(18)
C11 C10 C9 112.19(19)
O4 C10 C5 102.39(17)
C11 C10 C5 104.60(18)
C9 C10 C5 117.23(17)
O3 C5 C6 109.96(16)
O3 C5 C10 106.40(16)
C6 C5 C10 115.89(17)
O3 C5 C4 112.48(16)
C6 C5 C4 109.47(16)
C10 C5 C4 102.52(17)
O1 C11 C10 105.54(18)

loop_
_geom_bond_atom_site_label_1
_geom_bond_atom_site_label_2
_geom_bond_distance
O1 C4 1.342(3)
O1 C11 1.459(3)
O6 C6 1.334(3)
O6 C15 1.454(3)
O3 C5 1.402(2)
O3 C1 1.438(3)
O5 C6 1.190(2)
O4 C10 1.424(3)
O4 C1 1.451(3)
O2 C4 1.201(2)
O7 C9 1.323(3)
O7 C14 1.462(3)
C9 O8 1.194(3)
C9 C10 1.528(3)
C4 C5 1.539(3)
C6 C5 1.519(3)
C1 C2 1.502(3)
C1 C3 1.504(3)
C10 C11 1.520(3)
C10 C5 1.531(3)

loop_
_geom_torsion_atom_site_label_1
_geom_torsion_atom_site_label_2
_geom_torsion_atom_site_label_3
_geom_torsion_atom_site_label_4
_geom_torsion
C14 O7 C9 O8 -0.8(4)
C14 O7 C9 C10 -179.9(3)
C11 O1 C4 O2 -177.6(2)
C11 O1 C4 C5 4.6(2)
C15 O6 C6 O5 -1.1(3)
C15 O6 C6 C5 179.13(19)
C5 O3 C1 O4 -16.9(2)
C5 O3 C1 C2 -134.23(19)
C5 O3 C1 C3 100.3(2)
C10 O4 C1 O3 1.4(2)
C10 O4 C1 C2 117.5(2)
C10 O4 C1 C3 -117.3(2)
C1 O4 C10 C11 124.02(19)
C1 O4 C10 C9 -111.94(19)
C1 O4 C10 C5 12.9(2)
O8 C9 C10 O4 -105.7(3)
O7 C9 C10 O4 73.5(2)
O8 C9 C10 C11 17.6(3)
O7 C9 C10 C11 -163.3(2)
O8 C9 C10 C5 138.6(2)
O7 C9 C10 C5 -42.2(3)
C1 O3 C5 C6 151.32(16)
C1 O3 C5 C10 25.1(2)
C1 O3 C5 C4 -86.41(19)
O5 C6 C5 O3 7.3(3)
O6 C6 C5 O3 -172.91(15)
O5 C6 C5 C10 128.0(2)
O6 C6 C5 C10 -52.2(2)
O5 C6 C5 C4 -116.7(2)
O6 C6 C5 C4 63.1(2)
O4 C10 C5 O3 -23.09(19)
C11 C10 C5 O3 -138.77(18)
C9 C10 C5 O3 96.3(2)
O4 C10 C5 C6 -145.65(17)
C11 C10 C5 C6 98.7(2)
C9 C10 C5 C6 -26.3(3)
O4 C10 C5 C4 95.18(17)
C11 C10 C5 C4 -20.5(2)
C9 C10 C5 C4 -145.46(19)
O2 C4 C5 O3 -53.3(3)
O1 C4 C5 O3 124.45(18)
O2 C4 C5 C6 69.3(3)
O1 C4 C5 C6 -113.00(19)
O2 C4 C5 C10 -167.1(2)
O1 C4 C5 C10 10.6(2)
C4 O1 C11 C10 -18.1(3)
O4 C10 C11 O1 -85.9(2)
C9 C10 C11 O1 151.86(18)
C5 C10 C11 O1 23.8(2)

loop_
_cod_related_entry_id
_cod_related_entry_code
_cod_related_entry_database
1 21200148 ChemSpider
